data_1556861
loop_
_publ_author_name
'Dong, Yuyang'
'Lukens, James T.'
'Clarke, Ryan M.'
'Zheng, Shao-Liang'
'Lancaster, Kyle M.'
'Betley, Theodore A.'

_publ_section_title
;
 Synthesis, characterization and C--H amination reactivity of nickel
 iminyl complexes
;
_journal_issue 5
_journal_name_full 'Chemical Science'
_journal_page_first 1260
_journal_page_last 1268
_journal_paper_doi 10.1039/C9SC04879K
_journal_volume 11
_journal_year 2020
_chemical_formula_sum 'C45 H50 F5 N3 Ni'
_chemical_formula_weight 786.59
_space_group_crystal_system monoclinic
_space_group_IT_number 14
_space_group_name_Hall '-P 2ybc'
_space_group_name_H-M_alt 'P 1 21/c 1'
_atom_sites_solution_hydrogens mixed
_atom_sites_solution_primary direct
_atom_sites_solution_secondary difmap
_audit_creation_method SHELXL-2014/7
_audit_update_record
;
2019-09-16 deposited with the CCDC.	2019-12-09 downloaded from the CCDC.
;
_cell_angle_alpha 90
_cell_angle_beta 91.408(2)
_cell_angle_gamma 90
_cell_formula_units_Z 4
_cell_length_a 12.0799(4)
_cell_length_b 14.6404(5)
_cell_length_c 24.1769(10)
_cell_measurement_reflns_used 4358
_cell_measurement_temperature 100(2)
_cell_measurement_theta_max 66.6225
_cell_measurement_theta_min 3.6575
_cell_volume 4274.5(3)
_computing_cell_refinement 'SAINT 8.35A (Bruker-AXS, 2015)'
_computing_data_collection 'APEX3 v2016.1.0 (Bruker-AXS, 2016)'
_computing_data_reduction 'SAINT 8.35A (Bruker-AXS, 2015)'
_computing_molecular_graphics 'Bruker SHELXTL (Sheldrick, 2015)'
_computing_publication_material 'Bruker SHELXTL (Sheldrick, 2015)'
_computing_structure_refinement 'SHELXL-2014/7 (Sheldrick, 2014)'
_computing_structure_solution 'SHELXT-2014 (Sheldrick, 2015)'
_diffrn_ambient_temperature 100(2)
_diffrn_measured_fraction_theta_full 0.949
_diffrn_measured_fraction_theta_max 0.949
_diffrn_measurement_device_type
;
Bruker D8 goniometer with CMOS area detector
;
_diffrn_measurement_method 'omega and phi scans'
_diffrn_radiation_type CuK\a
_diffrn_radiation_wavelength 1.54178
_diffrn_reflns_av_R_equivalents 0.0721
_diffrn_reflns_av_unetI/netI 0.0538
_diffrn_reflns_Laue_measured_fraction_full 0.949
_diffrn_reflns_Laue_measured_fraction_max 0.949
_diffrn_reflns_limit_h_max 14
_diffrn_reflns_limit_h_min -14
_diffrn_reflns_limit_k_max 16
_diffrn_reflns_limit_k_min -17
_diffrn_reflns_limit_l_max 28
_diffrn_reflns_limit_l_min -23
_diffrn_reflns_number 44262
_diffrn_reflns_point_group_measured_fraction_full 0.949
_diffrn_reflns_point_group_measured_fraction_max 0.949
_diffrn_reflns_theta_full 66.671
_diffrn_reflns_theta_max 66.671
_diffrn_reflns_theta_min 3.529
_diffrn_source 'I/mS microfocus tube'
_exptl_absorpt_coefficient_mu 1.109
_exptl_absorpt_correction_T_max 0.7528
_exptl_absorpt_correction_T_min 0.6506
_exptl_absorpt_correction_type multi-scan
_exptl_absorpt_process_details SADBAS
_exptl_crystal_colour pink
_exptl_crystal_density_diffrn 1.222
_exptl_crystal_description plate
_exptl_crystal_F_000 1656
_exptl_crystal_size_max 0.160
_exptl_crystal_size_mid 0.120
_exptl_crystal_size_min 0.030
_refine_diff_density_max 0.227
_refine_diff_density_min -0.265
_refine_diff_density_rms 0.044
_refine_ls_extinction_method none
_refine_ls_goodness_of_fit_ref 1.032
_refine_ls_hydrogen_treatment mixed
_refine_ls_matrix_type full
_refine_ls_number_parameters 490
_refine_ls_number_reflns 7193
_refine_ls_number_restraints 0
_refine_ls_restrained_S_all 1.032
_refine_ls_R_factor_all 0.0595
_refine_ls_R_factor_gt 0.0392
_refine_ls_shift/su_max 0.001
_refine_ls_shift/su_mean 0.000
_refine_ls_structure_factor_coef Fsqd
_refine_ls_weighting_details 'w=1/[\s^2^(Fo^2^)+(0.0370P)^2^+1.0531P] where P=(Fo^2^+2Fc^2^)/3'
_refine_ls_weighting_scheme calc
_refine_ls_wR_factor_gt 0.0890
_refine_ls_wR_factor_ref 0.0961
_reflns_Friedel_coverage 0.000
_reflns_number_gt 5315
_reflns_number_total 7193
_reflns_threshold_expression 'I > 2\s(I)'
_cod_data_source_file c9sc04879k2.cif
_cod_data_source_block LNiNHAd
_cod_depositor_comments
;Adding full bibliography for 1556860--1556864.cif.

 Adding full bibliography for 1556860--1556864.cif.
;
_cod_original_sg_symbol_H-M 'P 21/c'
_cod_database_code 1556861
_shelx_shelxl_version_number 2014/7
_shelx_space_group_comment
;
The symmetry employed for this shelxl refinement is uniquely defined
by the following loop, which should always be used as a source of
symmetry information in preference to the above space-group names.
They are only intended as comments.
;
_shelx_estimated_absorpt_t_min 0.843
_shelx_estimated_absorpt_t_max 0.968

loop_
_space_group_symop_operation_xyz
'x, y, z'
'-x, y+1/2, -z+1/2'
'-x, -y, -z'
'x, -y-1/2, z-1/2'

loop_
_atom_site_label
_atom_site_type_symbol
_atom_site_fract_x
_atom_site_fract_y
_atom_site_fract_z
_atom_site_U_iso_or_equiv
_atom_site_adp_type
_atom_site_occupancy
_atom_site_site_symmetry_order
_atom_site_calc_flag
_atom_site_refinement_flags_posn
_atom_site_refinement_flags_adp
Ni1 Ni 0.49571(3) 0.51468(2) 0.74313(2) 0.02374(10) Uani 1 1 d . .
F5 F 0.69755(10) 0.24599(9) 0.79991(5) 0.0334(3) Uani 1 1 d . .
F1 F 0.93934(11) 0.49520(9) 0.82882(6) 0.0421(4) Uani 1 1 d . .
F4 F 0.85787(12) 0.13049(10) 0.83435(6) 0.0458(4) Uani 1 1 d . .
F2 F 1.10048(11) 0.37796(10) 0.86273(6) 0.0443(4) Uani 1 1 d . .
F3 F 1.05968(11) 0.19587(11) 0.86553(6) 0.0497(4) Uani 1 1 d . .
N1 N 0.64148(14) 0.51720(12) 0.71369(7) 0.0246(4) Uani 1 1 d . .
N2 N 0.55070(14) 0.51401(12) 0.81810(7) 0.0246(4) Uani 1 1 d . .
N3 N 0.36119(14) 0.49748(12) 0.71391(7) 0.0246(4) Uani 1 1 d . .
C9 C 0.50392(17) 0.53880(14) 0.86604(9) 0.0247(5) Uani 1 1 d . .
C5 C 0.68026(17) 0.54372(15) 0.66429(9) 0.0253(5) Uani 1 1 d . .
C41 C 0.29922(17) 0.41439(15) 0.69968(9) 0.0243(5) Uani 1 1 d . .
C1 C 0.72183(17) 0.43608(14) 0.79378(9) 0.0252(5) Uani 1 1 d . .
C6 C 0.64339(18) 0.46137(15) 0.83208(9) 0.0267(5) Uani 1 1 d . .
C31 C 0.40275(18) 0.59814(15) 0.86997(9) 0.0258(5) Uani 1 1 d . .
C11 C 0.81296(17) 0.37446(15) 0.81393(9) 0.0263(5) Uani 1 1 d . .
C21 C 0.61609(17) 0.60315(15) 0.62361(9) 0.0249(5) Uani 1 1 d . .
C2 C 0.72543(17) 0.46491(15) 0.73904(9) 0.0260(5) Uani 1 1 d . .
C16 C 0.79620(18) 0.28090(16) 0.81600(9) 0.0284(5) Uani 1 1 d . .
C15 C 0.8772(2) 0.22092(16) 0.83335(10) 0.0331(5) Uani 1 1 d . .
C43 C 0.36493(18) 0.33074(15) 0.71949(9) 0.0282(5) Uani 1 1 d . .
H43A H 0.3775 0.3343 0.7601 0.034 Uiso 1 1 calc R U
H43B H 0.4380 0.3301 0.7018 0.034 Uiso 1 1 calc R U
C3 C 0.81596(17) 0.45864(15) 0.70310(9) 0.0283(5) Uani 1 1 d . .
H3A H 0.8829 0.4259 0.7097 0.034 Uiso 1 1 calc R U
C47 C 0.12237(18) 0.32582(16) 0.71307(9) 0.0304(5) Uani 1 1 d . .
H47 H 0.0494 0.3262 0.7318 0.036 Uiso 1 1 calc R U
C44 C 0.27867(19) 0.40766(17) 0.63684(9) 0.0309(5) Uani 1 1 d . .
H44A H 0.2354 0.4612 0.6238 0.037 Uiso 1 1 calc R U
H44B H 0.3504 0.4079 0.6179 0.037 Uiso 1 1 calc R U
C22 C 0.56159(19) 0.68379(15) 0.65295(9) 0.0292(5) Uani 1 1 d . .
H22A H 0.5109 0.6605 0.6812 0.035 Uiso 1 1 calc R U
H22B H 0.6193 0.7211 0.6720 0.035 Uiso 1 1 calc R U
C12 C 0.91698(18) 0.40542(16) 0.83031(9) 0.0307(5) Uani 1 1 d . .
C27 C 0.4967(2) 0.74336(16) 0.61141(10) 0.0345(5) Uani 1 1 d . .
H27 H 0.4612 0.7951 0.6313 0.041 Uiso 1 1 calc R U
C8 C 0.56644(19) 0.50172(15) 0.91151(9) 0.0299(5) Uani 1 1 d . .
H8 H 0.5516 0.5097 0.9496 0.036 Uiso 1 1 calc R U
C45 C 0.21522(19) 0.31967(18) 0.62237(10) 0.0352(6) Uani 1 1 d . .
H45 H 0.2031 0.3159 0.5814 0.042 Uiso 1 1 calc R U
C35 C 0.3021(2) 0.73697(16) 0.83160(10) 0.0341(5) Uani 1 1 d . .
H35 H 0.3049 0.7866 0.8033 0.041 Uiso 1 1 calc R U
C49 C 0.30195(19) 0.24244(16) 0.70491(10) 0.0330(5) Uani 1 1 d . .
H49 H 0.3462 0.1885 0.7178 0.040 Uiso 1 1 calc R U
C7 C 0.65150(18) 0.45267(16) 0.89021(9) 0.0302(5) Uani 1 1 d . .
H7 H 0.7059 0.4190 0.9106 0.036 Uiso 1 1 calc R U
C50 C 0.2822(2) 0.23669(17) 0.64233(11) 0.0391(6) Uani 1 1 d . .
H50A H 0.2413 0.1799 0.6330 0.047 Uiso 1 1 calc R U
H50B H 0.3541 0.2350 0.6236 0.047 Uiso 1 1 calc R U
C4 C 0.78862(18) 0.50873(16) 0.65715(9) 0.0291(5) Uani 1 1 d . .
H4 H 0.8338 0.5184 0.6261 0.035 Uiso 1 1 calc R U
C33 C 0.29605(18) 0.54150(16) 0.86030(10) 0.0322(5) Uani 1 1 d . .
H33A H 0.2970 0.5130 0.8232 0.039 Uiso 1 1 calc R U
H33B H 0.2928 0.4921 0.8882 0.039 Uiso 1 1 calc R U
C42 C 0.18535(17) 0.41364(16) 0.72784(9) 0.0279(5) Uani 1 1 d . .
H42A H 0.1964 0.4177 0.7685 0.033 Uiso 1 1 calc R U
H42B H 0.1415 0.4673 0.7154 0.033 Uiso 1 1 calc R U
C48 C 0.18998(19) 0.24284(16) 0.73315(10) 0.0340(5) Uani 1 1 d . .
H48A H 0.2015 0.2459 0.7738 0.041 Uiso 1 1 calc R U
H48B H 0.1492 0.1859 0.7241 0.041 Uiso 1 1 calc R U
C23 C 0.52600(18) 0.54598(15) 0.59329(9) 0.0289(5) Uani 1 1 d . .
H23A H 0.5609 0.4946 0.5736 0.035 Uiso 1 1 calc R U
H23B H 0.4747 0.5202 0.6205 0.035 Uiso 1 1 calc R U
C30 C 0.5401(2) 0.64420(17) 0.50883(9) 0.0348(5) Uani 1 1 d . .
H30A H 0.5750 0.5933 0.4887 0.042 Uiso 1 1 calc R U
H30B H 0.4983 0.6822 0.4816 0.042 Uiso 1 1 calc R U
C24 C 0.69413(19) 0.64158(16) 0.57975(9) 0.0320(5) Uani 1 1 d . .
H24A H 0.7297 0.5905 0.5601 0.038 Uiso 1 1 calc R U
H24B H 0.7531 0.6784 0.5981 0.038 Uiso 1 1 calc R U
C32 C 0.3981(2) 0.64143(16) 0.92774(9) 0.0341(5) Uani 1 1 d . .
H32A H 0.3953 0.5926 0.9560 0.041 Uiso 1 1 calc R U
H32B H 0.4659 0.6779 0.9349 0.041 Uiso 1 1 calc R U
C14 C 0.97954(19) 0.25374(17) 0.84934(10) 0.0352(6) Uani 1 1 d . .
C46 C 0.10251(18) 0.32005(17) 0.65078(10) 0.0341(5) Uani 1 1 d . .
H46A H 0.0580 0.3730 0.6378 0.041 Uiso 1 1 calc R U
H46B H 0.0612 0.2635 0.6413 0.041 Uiso 1 1 calc R U
C34 C 0.40444(18) 0.67628(15) 0.82716(9) 0.0284(5) Uani 1 1 d . .
H34A H 0.4719 0.7137 0.8334 0.034 Uiso 1 1 calc R U
H34B H 0.4069 0.6501 0.7894 0.034 Uiso 1 1 calc R U
C25 C 0.6288(2) 0.70160(16) 0.53782(10) 0.0340(5) Uani 1 1 d . .
H25 H 0.6805 0.7263 0.5098 0.041 Uiso 1 1 calc R U
C40 C 0.19830(19) 0.67860(18) 0.82106(10) 0.0378(6) Uani 1 1 d . .
H40A H 0.1313 0.7173 0.8231 0.045 Uiso 1 1 calc R U
H40B H 0.2002 0.6514 0.7836 0.045 Uiso 1 1 calc R U
C13 C 0.99948(18) 0.34597(17) 0.84794(9) 0.0337(5) Uani 1 1 d . .
C29 C 0.46109(19) 0.60599(16) 0.55170(9) 0.0321(5) Uani 1 1 d . .
H29 H 0.4023 0.5686 0.5326 0.039 Uiso 1 1 calc R U
C26 C 0.5751(2) 0.78091(17) 0.56847(10) 0.0373(6) Uani 1 1 d . .
H26A H 0.6331 0.8186 0.5870 0.045 Uiso 1 1 calc R U
H26B H 0.5336 0.8201 0.5418 0.045 Uiso 1 1 calc R U
C36 C 0.3001(2) 0.77906(17) 0.88914(10) 0.0412(6) Uani 1 1 d . .
H36A H 0.2343 0.8189 0.8923 0.049 Uiso 1 1 calc R U
H36B H 0.3671 0.8169 0.8956 0.049 Uiso 1 1 calc R U
C28 C 0.4073(2) 0.68523(18) 0.58252(10) 0.0371(6) Uani 1 1 d . .
H28A H 0.3640 0.7234 0.5560 0.045 Uiso 1 1 calc R U
H28B H 0.3561 0.6609 0.6103 0.045 Uiso 1 1 calc R U
C37 C 0.2963(2) 0.70297(18) 0.93238(10) 0.0412(6) Uani 1 1 d . .
H37 H 0.2951 0.7305 0.9702 0.049 Uiso 1 1 calc R U
C39 C 0.1938(2) 0.60271(18) 0.86460(11) 0.0398(6) Uani 1 1 d . .
H39 H 0.1253 0.5654 0.8583 0.048 Uiso 1 1 calc R U
C38 C 0.1924(2) 0.6458(2) 0.92257(11) 0.0470(7) Uani 1 1 d . .
H38A H 0.1260 0.6849 0.9258 0.056 Uiso 1 1 calc R U
H38B H 0.1889 0.5972 0.9509 0.056 Uiso 1 1 calc R U
H3 H 0.326(2) 0.548(2) 0.7039(11) 0.056 Uiso 1 1 d . U

loop_
_atom_site_aniso_label
_atom_site_aniso_U_11
_atom_site_aniso_U_22
_atom_site_aniso_U_33
_atom_site_aniso_U_23
_atom_site_aniso_U_13
_atom_site_aniso_U_12
Ni1 0.01954(18) 0.0257(2) 0.0257(2) -0.00045(14) -0.00568(13) -0.00075(15)
F5 0.0296(7) 0.0313(8) 0.0388(8) 0.0006(5) -0.0079(5) -0.0040(6)
F1 0.0327(7) 0.0342(9) 0.0585(10) 0.0049(6) -0.0163(6) -0.0074(6)
F4 0.0438(9) 0.0272(8) 0.0658(11) 0.0047(6) -0.0104(7) 0.0051(6)
F2 0.0246(7) 0.0512(10) 0.0563(10) 0.0058(7) -0.0145(6) -0.0037(6)
F3 0.0339(8) 0.0475(10) 0.0669(11) 0.0095(7) -0.0123(7) 0.0145(7)
N1 0.0239(9) 0.0223(9) 0.0274(11) -0.0005(7) -0.0071(7) -0.0006(8)
N2 0.0227(9) 0.0236(9) 0.0274(11) 0.0003(7) -0.0048(7) -0.0014(8)
N3 0.0238(9) 0.0247(10) 0.0251(11) 0.0005(7) -0.0039(7) 0.0010(7)
C9 0.0244(11) 0.0234(12) 0.0261(13) -0.0015(8) -0.0029(9) -0.0042(9)
C5 0.0235(11) 0.0256(12) 0.0266(13) -0.0026(8) -0.0036(9) -0.0040(9)
C41 0.0221(11) 0.0262(12) 0.0243(13) -0.0018(8) -0.0040(8) -0.0021(9)
C1 0.0230(11) 0.0207(12) 0.0317(14) -0.0001(8) -0.0059(9) -0.0016(9)
C6 0.0252(11) 0.0244(12) 0.0301(14) 0.0023(8) -0.0067(9) -0.0013(9)
C31 0.0263(11) 0.0257(12) 0.0252(13) -0.0027(8) -0.0039(8) 0.0005(9)
C11 0.0237(11) 0.0314(13) 0.0235(13) 0.0028(8) -0.0032(8) 0.0007(9)
C21 0.0242(11) 0.0251(12) 0.0252(13) 0.0001(8) -0.0043(8) -0.0037(9)
C2 0.0231(11) 0.0263(12) 0.0282(13) -0.0002(8) -0.0071(8) -0.0007(9)
C16 0.0251(11) 0.0340(13) 0.0257(13) 0.0009(9) -0.0041(9) -0.0012(10)
C15 0.0353(13) 0.0264(13) 0.0373(15) 0.0033(9) -0.0046(10) 0.0024(10)
C43 0.0255(11) 0.0274(13) 0.0316(14) -0.0013(9) -0.0046(9) -0.0004(9)
C3 0.0208(11) 0.0312(13) 0.0327(14) -0.0013(9) -0.0028(9) 0.0027(9)
C47 0.0231(11) 0.0386(14) 0.0294(14) -0.0019(9) 0.0005(9) -0.0042(10)
C44 0.0280(12) 0.0402(14) 0.0244(13) 0.0005(9) -0.0020(9) -0.0057(10)
C22 0.0349(12) 0.0263(12) 0.0262(13) -0.0008(9) -0.0039(9) -0.0011(10)
C12 0.0296(12) 0.0298(13) 0.0324(14) 0.0028(9) -0.0037(9) -0.0039(10)
C27 0.0460(15) 0.0262(13) 0.0310(15) -0.0010(9) -0.0050(10) 0.0051(11)
C8 0.0332(12) 0.0338(14) 0.0226(13) 0.0026(9) -0.0033(9) -0.0014(10)
C45 0.0319(13) 0.0466(16) 0.0268(14) -0.0080(10) -0.0040(9) -0.0098(11)
C35 0.0387(13) 0.0317(13) 0.0318(15) -0.0006(9) -0.0034(10) 0.0066(11)
C49 0.0296(12) 0.0248(13) 0.0442(16) -0.0026(9) -0.0052(10) 0.0018(10)
C7 0.0299(12) 0.0329(13) 0.0273(14) 0.0059(9) -0.0078(9) 0.0001(10)
C50 0.0289(13) 0.0381(15) 0.0504(17) -0.0174(11) 0.0023(11) -0.0056(11)
C4 0.0245(11) 0.0341(13) 0.0286(13) 0.0019(9) 0.0004(9) -0.0013(10)
C33 0.0289(12) 0.0326(14) 0.0352(15) -0.0018(9) 0.0014(9) -0.0034(10)
C42 0.0223(11) 0.0339(13) 0.0272(14) -0.0012(9) -0.0019(9) 0.0021(9)
C48 0.0327(13) 0.0294(13) 0.0395(16) -0.0003(9) -0.0032(10) -0.0076(10)
C23 0.0304(12) 0.0282(12) 0.0276(14) -0.0019(9) -0.0055(9) -0.0033(10)
C30 0.0421(14) 0.0354(14) 0.0266(14) 0.0002(9) -0.0060(10) 0.0052(11)
C24 0.0308(12) 0.0343(14) 0.0308(14) 0.0034(9) -0.0016(9) -0.0044(10)
C32 0.0400(14) 0.0325(14) 0.0293(14) -0.0035(9) -0.0062(10) 0.0056(11)
C14 0.0296(12) 0.0379(15) 0.0378(16) 0.0067(10) -0.0048(10) 0.0093(10)
C46 0.0220(12) 0.0406(15) 0.0392(15) -0.0049(10) -0.0059(10) -0.0072(10)
C34 0.0296(12) 0.0265(12) 0.0290(13) -0.0002(9) -0.0039(9) -0.0008(9)
C25 0.0405(14) 0.0341(14) 0.0273(14) 0.0063(9) -0.0009(10) -0.0031(11)
C40 0.0277(12) 0.0473(16) 0.0382(15) -0.0057(11) -0.0035(10) 0.0112(11)
C13 0.0212(12) 0.0442(15) 0.0352(15) 0.0017(10) -0.0097(9) -0.0005(10)
C29 0.0350(13) 0.0353(14) 0.0255(14) -0.0014(9) -0.0110(9) -0.0009(10)
C26 0.0510(15) 0.0283(13) 0.0322(15) 0.0044(9) -0.0058(11) -0.0002(11)
C36 0.0466(15) 0.0333(15) 0.0433(17) -0.0081(11) -0.0073(11) 0.0109(12)
C28 0.0357(13) 0.0447(16) 0.0306(15) 0.0053(10) -0.0072(10) 0.0088(11)
C37 0.0487(15) 0.0459(16) 0.0290(15) -0.0100(10) 0.0000(11) 0.0125(12)
C39 0.0272(12) 0.0459(17) 0.0462(17) -0.0044(11) 0.0009(10) -0.0004(11)
C38 0.0431(15) 0.0554(18) 0.0432(18) 0.0037(12) 0.0142(12) 0.0167(13)

loop_
_atom_type_symbol
_atom_type_description
_atom_type_scat_dispersion_real
_atom_type_scat_dispersion_imag
_atom_type_scat_source
C C 0.0181 0.0091 'International Tables Vol C Tables 4.2.6.8 and 6.1.1.4'
H H 0.0000 0.0000 'International Tables Vol C Tables 4.2.6.8 and 6.1.1.4'
F F 0.0727 0.0534 'International Tables Vol C Tables 4.2.6.8 and 6.1.1.4'
N N 0.0311 0.0180 'International Tables Vol C Tables 4.2.6.8 and 6.1.1.4'
Ni Ni -3.0029 0.5091 'International Tables Vol C Tables 4.2.6.8 and 6.1.1.4'

loop_
_geom_angle_atom_site_label_1
_geom_angle_atom_site_label_2
_geom_angle_atom_site_label_3
_geom_angle
N3 Ni1 N2 132.02(8)
N3 Ni1 N1 134.11(8)
N2 Ni1 N1 92.93(7)
C5 N1 C2 106.33(17)
C5 N1 Ni1 132.54(14)
C2 N1 Ni1 119.30(14)
C9 N2 C6 106.90(17)
C9 N2 Ni1 131.88(14)
C6 N2 Ni1 119.36(14)
C41 N3 Ni1 132.01(14)
C41 N3 H3 112.7(19)
Ni1 N3 H3 115.1(19)
N2 C9 C8 109.53(19)
N2 C9 C31 124.51(18)
C8 C9 C31 125.9(2)
N1 C5 C4 110.16(18)
N1 C5 C21 123.85(19)
C4 C5 C21 126.0(2)
N3 C41 C43 109.45(16)
N3 C41 C44 110.77(17)
C43 C41 C44 109.16(18)
N3 C41 C42 110.90(17)
C43 C41 C42 108.43(18)
C44 C41 C42 108.07(17)
C2 C1 C6 126.2(2)
C2 C1 C11 116.94(19)
C6 C1 C11 116.84(19)
C1 C6 N2 122.81(19)
C1 C6 C7 127.3(2)
N2 C6 C7 109.08(19)
C9 C31 C32 110.11(17)
C9 C31 C34 111.21(18)
C32 C31 C34 107.78(18)
C9 C31 C33 110.88(18)
C32 C31 C33 108.04(19)
C34 C31 C33 108.72(17)
C12 C11 C16 116.5(2)
C12 C11 C1 123.5(2)
C16 C11 C1 120.06(19)
C5 C21 C22 111.16(18)
C5 C21 C24 110.17(18)
C22 C21 C24 108.28(18)
C5 C21 C23 109.94(17)
C22 C21 C23 109.35(17)
C24 C21 C23 107.88(17)
C1 C2 N1 122.92(19)
C1 C2 C3 127.4(2)
N1 C2 C3 109.19(19)
F5 C16 C15 117.7(2)
F5 C16 C11 119.63(19)
C15 C16 C11 122.7(2)
F4 C15 C16 120.8(2)
F4 C15 C14 119.7(2)
C16 C15 C14 119.5(2)
C41 C43 C49 110.58(17)
C41 C43 H43A 109.5
C49 C43 H43A 109.5
C41 C43 H43B 109.5
C49 C43 H43B 109.5
H43A C43 H43B 108.1
C4 C3 C2 106.8(2)
C4 C3 H3A 126.6
C2 C3 H3A 126.6
C46 C47 C42 110.04(19)
C46 C47 C48 109.80(19)
C42 C47 C48 109.45(18)
C46 C47 H47 109.2
C42 C47 H47 109.2
C48 C47 H47 109.2
C45 C44 C41 110.29(18)
C45 C44 H44A 109.6
C41 C44 H44A 109.6
C45 C44 H44B 109.6
C41 C44 H44B 109.6
H44A C44 H44B 108.1
C27 C22 C21 110.71(18)
C27 C22 H22A 109.5
C21 C22 H22A 109.5
C27 C22 H22B 109.5
C21 C22 H22B 109.5
H22A C22 H22B 108.1
F1 C12 C13 118.7(2)
F1 C12 C11 119.6(2)
C13 C12 C11 121.6(2)
C26 C27 C28 109.4(2)
C26 C27 C22 109.6(2)
C28 C27 C22 109.07(19)
C26 C27 H27 109.6
C28 C27 H27 109.6
C22 C27 H27 109.6
C7 C8 C9 107.4(2)
C7 C8 H8 126.3
C9 C8 H8 126.3
C50 C45 C44 109.70(19)
C50 C45 C46 109.2(2)
C44 C45 C46 109.7(2)
C50 C45 H45 109.4
C44 C45 H45 109.4
C46 C45 H45 109.4
C36 C35 C34 109.28(19)
C36 C35 C40 110.3(2)
C34 C35 C40 108.90(19)
C36 C35 H35 109.5
C34 C35 H35 109.5
C40 C35 H35 109.5
C50 C49 C48 108.88(19)
C50 C49 C43 109.75(19)
C48 C49 C43 109.42(19)
C50 C49 H49 109.6
C48 C49 H49 109.6
C43 C49 H49 109.6
C8 C7 C6 107.1(2)
C8 C7 H7 126.5
C6 C7 H7 126.5
C49 C50 C45 109.69(19)
C49 C50 H50A 109.7
C45 C50 H50A 109.7
C49 C50 H50B 109.7
C45 C50 H50B 109.7
H50A C50 H50B 108.2
C3 C4 C5 107.5(2)
C3 C4 H4 126.3
C5 C4 H4 126.3
C39 C33 C31 110.29(19)
C39 C33 H33A 109.6
C31 C33 H33A 109.6
C39 C33 H33B 109.6
C31 C33 H33B 109.6
H33A C33 H33B 108.1
C47 C42 C41 110.17(18)
C47 C42 H42A 109.6
C41 C42 H42A 109.6
C47 C42 H42B 109.6
C41 C42 H42B 109.6
H42A C42 H42B 108.1
C49 C48 C47 109.33(19)
C49 C48 H48A 109.8
C47 C48 H48A 109.8
C49 C48 H48B 109.8
C47 C48 H48B 109.8
H48A C48 H48B 108.3
C29 C23 C21 110.08(18)
C29 C23 H23A 109.6
C21 C23 H23A 109.6
C29 C23 H23B 109.6
C21 C23 H23B 109.6
H23A C23 H23B 108.2
C25 C30 C29 109.50(18)
C25 C30 H30A 109.8
C29 C30 H30A 109.8
C25 C30 H30B 109.8
C29 C30 H30B 109.8
H30A C30 H30B 108.2
C21 C24 C25 110.34(19)
C21 C24 H24A 109.6
C25 C24 H24A 109.6
C21 C24 H24B 109.6
C25 C24 H24B 109.6
H24A C24 H24B 108.1
C37 C32 C31 110.93(18)
C37 C32 H32A 109.5
C31 C32 H32A 109.5
C37 C32 H32B 109.5
C31 C32 H32B 109.5
H32A C32 H32B 108.0
F3 C14 C13 120.3(2)
F3 C14 C15 120.1(2)
C13 C14 C15 119.7(2)
C47 C46 C45 108.79(18)
C47 C46 H46A 109.9
C45 C46 H46A 109.9
C47 C46 H46B 109.9
C45 C46 H46B 109.9
H46A C46 H46B 108.3
C35 C34 C31 111.08(19)
C35 C34 H34A 109.4
C31 C34 H34A 109.4
C35 C34 H34B 109.4
C31 C34 H34B 109.4
H34A C34 H34B 108.0
C30 C25 C26 109.9(2)
C30 C25 C24 109.37(19)
C26 C25 C24 109.25(19)
C30 C25 H25 109.4
C26 C25 H25 109.4
C24 C25 H25 109.4
C39 C40 C35 109.42(19)
C39 C40 H40A 109.8
C35 C40 H40A 109.8
C39 C40 H40B 109.8
C35 C40 H40B 109.8
H40A C40 H40B 108.2
F2 C13 C14 119.6(2)
F2 C13 C12 120.3(2)
C14 C13 C12 120.1(2)
C30 C29 C28 109.3(2)
C30 C29 C23 109.60(19)
C28 C29 C23 109.30(18)
C30 C29 H29 109.5
C28 C29 H29 109.5
C23 C29 H29 109.5
C27 C26 C25 109.5(2)
C27 C26 H26A 109.8
C25 C26 H26A 109.8
C27 C26 H26B 109.8
C25 C26 H26B 109.8
H26A C26 H26B 108.2
C35 C36 C37 109.4(2)
C35 C36 H36A 109.8
C37 C36 H36A 109.8
C35 C36 H36B 109.8
C37 C36 H36B 109.8
H36A C36 H36B 108.3
C27 C28 C29 109.90(19)
C27 C28 H28A 109.7
C29 C28 H28A 109.7
C27 C28 H28B 109.7
C29 C28 H28B 109.7
H28A C28 H28B 108.2
C38 C37 C36 109.4(2)
C38 C37 C32 109.0(2)
C36 C37 C32 109.9(2)
C38 C37 H37 109.5
C36 C37 H37 109.5
C32 C37 H37 109.5
C33 C39 C40 109.6(2)
C33 C39 C38 109.2(2)
C40 C39 C38 109.3(2)
C33 C39 H39 109.6
C40 C39 H39 109.6
C38 C39 H39 109.6
C37 C38 C39 109.9(2)
C37 C38 H38A 109.7
C39 C38 H38A 109.7
C37 C38 H38B 109.7
C39 C38 H38B 109.7
H38A C38 H38B 108.2

loop_
_geom_bond_atom_site_label_1
_geom_bond_atom_site_label_2
_geom_bond_distance
Ni1 N3 1.7739(17)
Ni1 N2 1.9149(17)
Ni1 N1 1.9159(18)
F5 C16 1.345(2)
F1 C12 1.343(3)
F4 C15 1.345(3)
F2 C13 1.347(3)
F3 C14 1.338(3)
N1 C5 1.350(3)
N1 C2 1.400(3)
N2 C9 1.352(3)
N2 C6 1.394(3)
N3 C41 1.465(3)
N3 H3 0.89(3)
C9 C8 1.426(3)
C9 C31 1.504(3)
C5 C4 1.420(3)
C5 C21 1.513(3)
C41 C43 1.530(3)
C41 C44 1.537(3)
C41 C42 1.550(3)
C1 C2 1.391(3)
C1 C6 1.391(3)
C1 C11 1.496(3)
C6 C7 1.412(3)
C31 C32 1.536(3)
C31 C34 1.543(3)
C31 C33 1.546(3)
C11 C12 1.385(3)
C11 C16 1.386(3)
C21 C22 1.534(3)
C21 C24 1.542(3)
C21 C23 1.544(3)
C2 C3 1.416(3)
C16 C15 1.373(3)
C15 C14 1.373(3)
C43 C49 1.537(3)
C43 H43A 0.9900
C43 H43B 0.9900
C3 C4 1.365(3)
C3 H3A 0.9500
C47 C46 1.521(3)
C47 C42 1.532(3)
C47 C48 1.536(3)
C47 H47 1.0000
C44 C45 1.535(3)
C44 H44A 0.9900
C44 H44B 0.9900
C22 C27 1.531(3)
C22 H22A 0.9900
C22 H22B 0.9900
C12 C13 1.383(3)
C27 C26 1.525(3)
C27 C28 1.530(3)
C27 H27 1.0000
C8 C7 1.365(3)
C8 H8 0.9500
C45 C50 1.531(4)
C45 C46 1.540(3)
C45 H45 1.0000
C35 C36 1.522(3)
C35 C34 1.529(3)
C35 C40 1.533(3)
C35 H35 1.0000
C49 C50 1.528(3)
C49 C48 1.530(3)
C49 H49 1.0000
C7 H7 0.9500
C50 H50A 0.9900
C50 H50B 0.9900
C4 H4 0.9500
C33 C39 1.531(3)
C33 H33A 0.9900
C33 H33B 0.9900
C42 H42A 0.9900
C42 H42B 0.9900
C48 H48A 0.9900
C48 H48B 0.9900
C23 C29 1.536(3)
C23 H23A 0.9900
C23 H23B 0.9900
C30 C25 1.519(3)
C30 C29 1.532(3)
C30 H30A 0.9900
C30 H30B 0.9900
C24 C25 1.544(3)
C24 H24A 0.9900
C24 H24B 0.9900
C32 C37 1.531(3)
C32 H32A 0.9900
C32 H32B 0.9900
C14 C13 1.372(3)
C46 H46A 0.9900
C46 H46B 0.9900
C34 H34A 0.9900
C34 H34B 0.9900
C25 C26 1.530(3)
C25 H25 1.0000
C40 C39 1.532(4)
C40 H40A 0.9900
C40 H40B 0.9900
C29 C28 1.532(3)
C29 H29 1.0000
C26 H26A 0.9900
C26 H26B 0.9900
C36 C37 1.529(4)
C36 H36A 0.9900
C36 H36B 0.9900
C28 H28A 0.9900
C28 H28B 0.9900
C37 C38 1.522(4)
C37 H37 1.0000
C39 C38 1.538(4)
C39 H39 1.0000
C38 H38A 0.9900
C38 H38B 0.9900
